data_7014881
loop_
_publ_author_name
'Qian, Xin'
'Dawe, Louise N.'
'Kozak, Christopher M.'

_publ_section_title
;
 Catalytic alkylation of aryl Grignard reagents by iron(III)
 amine-bis(phenolate) complexes.
;
_journal_issue 4
_journal_name_full 'Dalton transactions (Cambridge, England : 2003)'
_journal_page_first 933
_journal_page_last 943
_journal_paper_doi 10.1039/c0dt01239d
_journal_volume 40
_journal_year 2011
_chemical_formula_moiety 'C54 H78 Cl2 Fe2 N2 O4'
_chemical_formula_sum 'C54 H78 Cl2 Fe2 N2 O4'
_chemical_formula_weight 1001.82
_chemical_name_systematic
;
?
;
_space_group_IT_number 2
_symmetry_cell_setting triclinic
_symmetry_Int_Tables_number 2
_symmetry_space_group_name_Hall '-P 1'
_symmetry_space_group_name_H-M 'P -1'
_atom_sites_solution_hydrogens geom
_atom_sites_solution_primary direct
_atom_sites_solution_secondary difmap
_audit_creation_method SHELXL-97
_cell_angle_alpha 80.65(5)
_cell_angle_beta 71.77(4)
_cell_angle_gamma 73.69(5)
_cell_formula_units_Z 1
_cell_length_a 9.997(6)
_cell_length_b 11.386(8)
_cell_length_c 12.879(9)
_cell_measurement_reflns_used 6015
_cell_measurement_temperature 123(2)
_cell_measurement_theta_max 31.1149
_cell_measurement_theta_min 2.5223
_cell_volume 1331.9(16)
_computing_cell_refinement 'CrystalClear (Rigaku/MSC Inc., 2005)'
_computing_data_collection 'CrystalClear (Rigaku/MSC Inc., 2005)'
_computing_data_reduction 'CrystalClear (Rigaku/MSC Inc., 2005)'
_computing_molecular_graphics 'CrystalStructure3.7.0(Rigaku/MSC Inc.,2005)'
_computing_publication_material 'CrystalStructure3.7.0(Rigaku/MSC Inc.,2005)'
_computing_structure_refinement 'SHELXL-97 (Sheldrick, 1997)'
_computing_structure_solution 'SHELXS-97 (Sheldrick, 1990)'
_diffrn_ambient_temperature 123(2)
_diffrn_detector_area_resol_mean 14.63
_diffrn_measured_fraction_theta_full 0.961
_diffrn_measured_fraction_theta_max 0.961
_diffrn_measurement_device_type 'Rigaku Saturn'
_diffrn_measurement_method \w
_diffrn_radiation_monochromator 'Rigaku SHINE'
_diffrn_radiation_source 'fine-focus sealed tube'
_diffrn_radiation_type MoK\a
_diffrn_radiation_wavelength 0.71075
_diffrn_reflns_av_R_equivalents 0.0467
_diffrn_reflns_av_sigmaI/netI 0.0524
_diffrn_reflns_limit_h_max 12
_diffrn_reflns_limit_h_min -12
_diffrn_reflns_limit_k_max 14
_diffrn_reflns_limit_k_min -14
_diffrn_reflns_limit_l_max 16
_diffrn_reflns_limit_l_min -16
_diffrn_reflns_number 10935
_diffrn_reflns_theta_full 26.50
_diffrn_reflns_theta_max 26.50
_diffrn_reflns_theta_min 2.52
_exptl_absorpt_coefficient_mu 0.688
_exptl_absorpt_correction_T_max 0.9213
_exptl_absorpt_correction_T_min 0.8688
_exptl_absorpt_correction_type numerical
_exptl_absorpt_process_details '(T. Higashi, 2000)'
_exptl_crystal_colour Black
_exptl_crystal_density_diffrn 1.249
_exptl_crystal_density_method 'not measured'
_exptl_crystal_description Chunk
_exptl_crystal_F_000 534
_exptl_crystal_size_max 0.31
_exptl_crystal_size_mid 0.23
_exptl_crystal_size_min 0.21
_refine_diff_density_max 1.065
_refine_diff_density_min -1.094
_refine_diff_density_rms 0.131
_refine_ls_extinction_coef 0.018(6)
_refine_ls_extinction_expression Fc^*^=kFc[1+0.001xFc^2^\l^3^/sin(2\q)]^-1/4^
_refine_ls_extinction_method SHELXL
_refine_ls_goodness_of_fit_ref 1.104
_refine_ls_hydrogen_treatment constr
_refine_ls_matrix_type full
_refine_ls_number_parameters 291
_refine_ls_number_reflns 5309
_refine_ls_number_restraints 0
_refine_ls_restrained_S_all 1.104
_refine_ls_R_factor_all 0.0961
_refine_ls_R_factor_gt 0.0916
_refine_ls_shift/su_max 0.000
_refine_ls_shift/su_mean 0.000
_refine_ls_structure_factor_coef Fsqd
_refine_ls_weighting_details 'calc w=1/[\s^2^(Fo^2^)+(0.1420P)^2^+2.8333P] where P=(Fo^2^+2Fc^2^)/3'
_refine_ls_weighting_scheme calc
_refine_ls_wR_factor_gt 0.2463
_refine_ls_wR_factor_ref 0.2516
_reflns_number_gt 4897
_reflns_number_total 5309
_reflns_threshold_expression >2sigma(I)
_cod_data_source_file C0DT01239D.TXT
_cod_data_source_block Complex1
_cod_depositor_comments
;
The following automatic conversions were performed:
'_exptl_absorpt_correction_type' value 'Numerical' changed to 'numerical'
according to '/home/saulius/struct/CIF-dictionaries/cif_core.dic'
dictionary named 'cif_core.dic' version 2.4.1 from 2010-06-29.

Automatic conversion script
Id: cif_fix_enum 1555 2011-01-17 13:19:09Z saulius 
;
_cod_database_code 7014881

loop_
_symmetry_equiv_pos_as_xyz
'x, y, z'
'-x, -y, -z'

loop_
_atom_site_label
_atom_site_type_symbol
_atom_site_fract_x
_atom_site_fract_y
_atom_site_fract_z
_atom_site_U_iso_or_equiv
_atom_site_adp_type
_atom_site_occupancy
_atom_site_symmetry_multiplicity
_atom_site_calc_flag
_atom_site_refinement_flags
_atom_site_disorder_assembly
_atom_site_disorder_group
Fe1 Fe 0.37708(6) 0.60895(5) 0.44287(4) 0.0303(3) Uani 1 1 d . . .
Cl1 Cl 0.44969(11) 0.39826(10) 0.45168(9) 0.0411(3) Uani 1 1 d . . .
O1 O 0.4717(3) 0.7046(3) 0.3338(2) 0.0347(6) Uani 1 1 d . . .
O2 O 0.2260(3) 0.6670(3) 0.5590(2) 0.0335(6) Uani 1 1 d . . .
N1 N 0.2272(3) 0.6199(3) 0.3475(3) 0.0292(7) Uani 1 1 d . . .
C1 C 0.4657(4) 0.7482(4) 0.2322(3) 0.0298(8) Uani 1 1 d . . .
C2 C 0.5906(4) 0.7685(4) 0.1515(3) 0.0312(8) Uani 1 1 d . . .
C3 C 0.7365(5) 0.7397(4) 0.1777(4) 0.0381(9) Uani 1 1 d . . .
C4 C 0.7817(5) 0.6032(5) 0.2089(5) 0.0517(12) Uani 1 1 d . . .
H1 H 0.7811 0.5572 0.1511 0.062 Uiso 1 1 calc R . .
H2 H 0.7135 0.5817 0.2781 0.062 Uiso 1 1 calc R . .
H3 H 0.8797 0.5823 0.2179 0.062 Uiso 1 1 calc R . .
C5 C 0.7222(5) 0.8153(5) 0.2702(4) 0.0460(11) Uani 1 1 d . . .
H4 H 0.6994 0.9029 0.2458 0.055 Uiso 1 1 calc R . .
H5 H 0.8138 0.7933 0.2897 0.055 Uiso 1 1 calc R . .
H6 H 0.6440 0.7983 0.3344 0.055 Uiso 1 1 calc R . .
C6 C 0.8552(5) 0.7728(5) 0.0784(4) 0.0508(12) Uani 1 1 d . . .
H7 H 0.8750 0.7188 0.0205 0.061 Uiso 1 1 calc R . .
H8 H 0.9439 0.7626 0.0998 0.061 Uiso 1 1 calc R . .
H9 H 0.8228 0.8584 0.0510 0.061 Uiso 1 1 calc R . .
C7 C 0.5756(5) 0.8131(4) 0.0483(3) 0.0346(9) Uani 1 1 d . . .
H10 H 0.6584 0.8288 -0.0074 0.042 Uiso 1 1 calc R . .
C8 C 0.4463(5) 0.8359(4) 0.0219(3) 0.0358(9) Uani 1 1 d . . .
C9 C 0.4402(6) 0.8801(5) -0.0930(4) 0.0458(11) Uani 1 1 d . . .
H11 H 0.4881 0.8122 -0.1402 0.055 Uiso 1 1 calc R . .
H12 H 0.4899 0.9467 -0.1200 0.055 Uiso 1 1 calc R . .
H13 H 0.3386 0.9104 -0.0938 0.055 Uiso 1 1 calc R . .
C10 C 0.3264(4) 0.8141(4) 0.1029(3) 0.0337(8) Uani 1 1 d . . .
H14 H 0.2365 0.8296 0.0864 0.040 Uiso 1 1 calc R . .
C11 C 0.3342(4) 0.7700(4) 0.2081(3) 0.0324(8) Uani 1 1 d . . .
C12 C 0.2038(4) 0.7475(4) 0.2946(3) 0.0328(8) Uani 1 1 d . . .
H15 H 0.1223 0.7634 0.2619 0.039 Uiso 1 1 calc R . .
H16 H 0.1760 0.8060 0.3513 0.039 Uiso 1 1 calc R . .
C13 C 0.2876(4) 0.5257(4) 0.2668(4) 0.0352(9) Uani 1 1 d . . .
H17 H 0.2928 0.4437 0.3075 0.042 Uiso 1 1 calc R . .
H18 H 0.3881 0.5301 0.2258 0.042 Uiso 1 1 calc R . .
C14 C 0.2032(5) 0.5366(5) 0.1849(4) 0.0497(12) Uani 1 1 d . . .
H19 H 0.1004 0.5383 0.2244 0.060 Uiso 1 1 calc R . .
H20 H 0.2060 0.6143 0.1378 0.060 Uiso 1 1 calc R . .
C15 C 0.2677(8) 0.4291(7) 0.1141(6) 0.0760(19) Uani 1 1 d . . .
H21 H 0.3693 0.3942 0.1138 0.091 Uiso 1 1 calc R . .
H22 H 0.2630 0.4574 0.0390 0.091 Uiso 1 1 calc R . .
H23 H 0.2127 0.3664 0.1438 0.091 Uiso 1 1 calc R . .
C16 C 0.0910(4) 0.5977(4) 0.4276(4) 0.0384(9) Uani 1 1 d . . .
H24 H 0.1146 0.5175 0.4696 0.046 Uiso 1 1 calc R . .
H25 H 0.0245 0.5919 0.3866 0.046 Uiso 1 1 calc R . .
C17 C 0.0134(4) 0.6943(4) 0.5067(3) 0.0357(9) Uani 1 1 d . . .
C18 C -0.1325(5) 0.7524(5) 0.5187(4) 0.0446(11) Uani 1 1 d . . .
H26 H -0.1822 0.7323 0.4746 0.053 Uiso 1 1 calc R . .
C19 C -0.2055(5) 0.8384(5) 0.5935(4) 0.0462(11) Uani 1 1 d . . .
C20 C -0.3641(5) 0.9021(6) 0.6040(5) 0.0602(15) Uani 1 1 d . . .
H27 H -0.3817 0.9124 0.5320 0.072 Uiso 1 1 calc R . .
H28 H -0.3870 0.9828 0.6316 0.072 Uiso 1 1 calc R . .
H29 H -0.4259 0.8522 0.6552 0.072 Uiso 1 1 calc R . .
C21 C -0.1329(5) 0.8673(4) 0.6564(4) 0.0441(11) Uani 1 1 d . . .
H30 H -0.1842 0.9278 0.7072 0.053 Uiso 1 1 calc R . .
C22 C 0.0142(5) 0.8113(4) 0.6492(4) 0.0380(9) Uani 1 1 d . . .
C23 C 0.0933(5) 0.8446(4) 0.7188(4) 0.0396(10) Uani 1 1 d . . .
C24 C 0.1540(5) 0.7309(4) 0.7869(4) 0.0446(10) Uani 1 1 d . . .
H34 H 0.2209 0.6688 0.7378 0.054 Uiso 1 1 calc R . .
H35 H 0.0739 0.6974 0.8358 0.054 Uiso 1 1 calc R . .
H36 H 0.2060 0.7534 0.8306 0.054 Uiso 1 1 calc R . .
C25 C -0.0059(6) 0.9399(5) 0.7989(4) 0.0529(12) Uani 1 1 d . . .
H31 H -0.0250 1.0207 0.7586 0.063 Uiso 1 1 calc R . .
H32 H 0.0416 0.9432 0.8540 0.063 Uiso 1 1 calc R . .
H33 H -0.0979 0.9168 0.8353 0.063 Uiso 1 1 calc R . .
C26 C 0.2178(6) 0.8998(5) 0.6450(5) 0.0553(14) Uani 1 1 d . . .
H37 H 0.2788 0.8443 0.5881 0.066 Uiso 1 1 calc R . .
H38 H 0.2766 0.9108 0.6892 0.066 Uiso 1 1 calc R . .
H39 H 0.1776 0.9795 0.6103 0.066 Uiso 1 1 calc R . .
C27 C 0.0844(4) 0.7242(4) 0.5725(3) 0.0347(9) Uani 1 1 d . . .

loop_
_atom_site_aniso_label
_atom_site_aniso_U_11
_atom_site_aniso_U_22
_atom_site_aniso_U_33
_atom_site_aniso_U_23
_atom_site_aniso_U_13
_atom_site_aniso_U_12
Fe1 0.0213(4) 0.0393(4) 0.0296(4) -0.0025(2) -0.0058(2) -0.0079(2)
Cl1 0.0321(6) 0.0482(6) 0.0432(6) -0.0021(4) -0.0147(4) -0.0063(4)
O1 0.0289(14) 0.0468(16) 0.0316(15) 0.0013(12) -0.0106(11) -0.0147(12)
O2 0.0223(13) 0.0414(15) 0.0346(15) -0.0065(12) -0.0071(11) -0.0038(11)
N1 0.0196(14) 0.0375(17) 0.0268(16) -0.0033(13) -0.0012(12) -0.0067(12)
C1 0.0307(19) 0.0344(19) 0.0265(18) -0.0018(14) -0.0076(15) -0.0121(15)
C2 0.0284(19) 0.0347(19) 0.032(2) -0.0038(15) -0.0063(15) -0.0117(15)
C3 0.029(2) 0.050(2) 0.038(2) 0.0033(18) -0.0091(17) -0.0189(18)
C4 0.030(2) 0.058(3) 0.061(3) 0.005(2) -0.012(2) -0.006(2)
C5 0.043(2) 0.066(3) 0.042(2) 0.002(2) -0.018(2) -0.029(2)
C6 0.035(2) 0.072(3) 0.047(3) 0.005(2) -0.012(2) -0.022(2)
C7 0.037(2) 0.037(2) 0.031(2) -0.0021(15) -0.0090(16) -0.0125(17)
C8 0.040(2) 0.037(2) 0.030(2) -0.0016(15) -0.0099(17) -0.0095(17)
C9 0.054(3) 0.052(3) 0.035(2) 0.0001(19) -0.018(2) -0.015(2)
C10 0.0287(19) 0.038(2) 0.033(2) -0.0054(15) -0.0104(16) -0.0036(16)
C11 0.0259(18) 0.040(2) 0.032(2) -0.0051(15) -0.0087(15) -0.0062(15)
C12 0.0197(17) 0.042(2) 0.033(2) -0.0079(16) -0.0050(15) -0.0023(15)
C13 0.0256(18) 0.045(2) 0.038(2) -0.0098(17) -0.0110(16) -0.0071(16)
C14 0.038(2) 0.068(3) 0.051(3) -0.019(2) -0.021(2) -0.008(2)
C15 0.085(5) 0.080(4) 0.079(5) -0.035(4) -0.037(4) -0.014(4)
C16 0.0223(18) 0.058(3) 0.037(2) -0.0070(18) -0.0028(16) -0.0168(18)
C17 0.0232(18) 0.046(2) 0.033(2) -0.0002(17) -0.0022(15) -0.0095(16)
C18 0.024(2) 0.071(3) 0.035(2) 0.005(2) -0.0071(16) -0.012(2)
C19 0.024(2) 0.066(3) 0.035(2) 0.006(2) -0.0025(17) -0.0018(19)
C20 0.027(2) 0.082(4) 0.048(3) 0.006(3) 0.002(2) 0.004(2)
C21 0.032(2) 0.046(2) 0.038(2) 0.0029(18) 0.0013(18) -0.0003(18)
C22 0.031(2) 0.037(2) 0.039(2) 0.0042(17) -0.0044(17) -0.0072(16)
C23 0.038(2) 0.037(2) 0.040(2) -0.0068(17) -0.0029(18) -0.0093(18)
C24 0.046(3) 0.044(2) 0.042(2) -0.0128(19) -0.013(2) -0.003(2)
C25 0.054(3) 0.046(3) 0.049(3) -0.016(2) -0.005(2) -0.004(2)
C26 0.045(3) 0.052(3) 0.069(4) -0.020(2) 0.001(2) -0.023(2)
C27 0.0223(18) 0.038(2) 0.037(2) 0.0001(16) -0.0042(15) -0.0049(15)

loop_
_atom_type_symbol
_atom_type_description
_atom_type_scat_dispersion_real
_atom_type_scat_dispersion_imag
_atom_type_scat_source
C C 0.0033 0.0016 'International Tables Vol C Tables 4.2.6.8 and 6.1.1.4'
H H 0.0000 0.0000 'International Tables Vol C Tables 4.2.6.8 and 6.1.1.4'
Cl Cl 0.1484 0.1585 'International Tables Vol C Tables 4.2.6.8 and 6.1.1.4'
Fe Fe 0.3463 0.8444 'International Tables Vol C Tables 4.2.6.8 and 6.1.1.4'
N N 0.0061 0.0033 'International Tables Vol C Tables 4.2.6.8 and 6.1.1.4'
O O 0.0106 0.0060 'International Tables Vol C Tables 4.2.6.8 and 6.1.1.4'

loop_
_geom_angle_atom_site_label_1
_geom_angle_atom_site_label_2
_geom_angle_atom_site_label_3
_geom_angle
_geom_angle_site_symmetry_1
_geom_angle_site_symmetry_3
_geom_angle_publ_flag
O2 Fe1 O1 124.63(14) . . ?
O2 Fe1 N1 90.62(13) . . ?
O1 Fe1 N1 88.99(13) . . ?
O2 Fe1 Cl1 113.18(11) . . ?
O1 Fe1 Cl1 122.08(12) . . ?
N1 Fe1 Cl1 93.92(10) . . ?
O2 Fe1 Cl1 89.86(11) . 2_666 ?
O1 Fe1 Cl1 89.41(11) . 2_666 ?
N1 Fe1 Cl1 178.32(9) . 2_666 ?
Cl1 Fe1 Cl1 87.36(6) . 2_666 ?
Fe1 Cl1 Fe1 92.64(6) . 2_666 ?
C1 O1 Fe1 135.5(2) . . ?
C27 O2 Fe1 134.6(3) . . ?
C13 N1 C16 110.0(3) . . ?
C13 N1 C12 112.7(3) . . ?
C16 N1 C12 111.3(3) . . ?
C13 N1 Fe1 111.0(2) . . ?
C16 N1 Fe1 106.3(2) . . ?
C12 N1 Fe1 105.3(2) . . ?
O1 C1 C11 118.5(3) . . ?
O1 C1 C2 120.3(4) . . ?
C11 C1 C2 121.2(4) . . ?
C7 C2 C1 116.8(4) . . ?
C7 C2 C3 122.5(4) . . ?
C1 C2 C3 120.8(4) . . ?
C4 C3 C6 108.1(4) . . ?
C4 C3 C5 111.5(4) . . ?
C6 C3 C5 107.6(4) . . ?
C4 C3 C2 108.8(4) . . ?
C6 C3 C2 111.2(4) . . ?
C5 C3 C2 109.7(4) . . ?
C3 C4 H1 109.5 . . ?
C3 C4 H2 109.5 . . ?
H1 C4 H2 109.5 . . ?
C3 C4 H3 109.5 . . ?
H1 C4 H3 109.5 . . ?
H2 C4 H3 109.5 . . ?
C3 C5 H4 109.5 . . ?
C3 C5 H5 109.5 . . ?
H4 C5 H5 109.5 . . ?
C3 C5 H6 109.5 . . ?
H4 C5 H6 109.5 . . ?
H5 C5 H6 109.5 . . ?
C3 C6 H7 109.5 . . ?
C3 C6 H8 109.5 . . ?
H7 C6 H8 109.5 . . ?
C3 C6 H9 109.5 . . ?
H7 C6 H9 109.5 . . ?
H8 C6 H9 109.5 . . ?
C2 C7 C8 123.4(4) . . ?
C2 C7 H10 118.3 . . ?
C8 C7 H10 118.3 . . ?
C10 C8 C7 118.2(4) . . ?
C10 C8 C9 121.6(4) . . ?
C7 C8 C9 120.2(4) . . ?
C8 C9 H11 109.5 . . ?
C8 C9 H12 109.5 . . ?
H11 C9 H12 109.5 . . ?
C8 C9 H13 109.5 . . ?
H11 C9 H13 109.5 . . ?
H12 C9 H13 109.5 . . ?
C8 C10 C11 121.2(4) . . ?
C8 C10 H14 119.4 . . ?
C11 C10 H14 119.4 . . ?
C10 C11 C1 119.3(4) . . ?
C10 C11 C12 120.5(4) . . ?
C1 C11 C12 120.2(4) . . ?
C11 C12 N1 112.8(3) . . ?
C11 C12 H15 109.0 . . ?
N1 C12 H15 109.0 . . ?
C11 C12 H16 109.0 . . ?
N1 C12 H16 109.0 . . ?
H15 C12 H16 107.8 . . ?
N1 C13 C14 115.5(4) . . ?
N1 C13 H17 108.4 . . ?
C14 C13 H17 108.4 . . ?
N1 C13 H18 108.4 . . ?
C14 C13 H18 108.4 . . ?
H17 C13 H18 107.5 . . ?
C15 C14 C13 110.3(4) . . ?
C15 C14 H19 109.6 . . ?
C13 C14 H19 109.6 . . ?
C15 C14 H20 109.6 . . ?
C13 C14 H20 109.6 . . ?
H19 C14 H20 108.1 . . ?
C14 C15 H21 109.5 . . ?
C14 C15 H22 109.5 . . ?
H21 C15 H22 109.5 . . ?
C14 C15 H23 109.5 . . ?
H21 C15 H23 109.5 . . ?
H22 C15 H23 109.5 . . ?
N1 C16 C17 114.4(4) . . ?
N1 C16 H24 108.7 . . ?
C17 C16 H24 108.7 . . ?
N1 C16 H25 108.7 . . ?
C17 C16 H25 108.7 . . ?
H24 C16 H25 107.6 . . ?
C18 C17 C27 119.0(4) . . ?
C18 C17 C16 120.5(4) . . ?
C27 C17 C16 120.5(4) . . ?
C19 C18 C17 120.7(5) . . ?
C19 C18 H26 119.6 . . ?
C17 C18 H26 119.6 . . ?
C21 C19 C18 119.3(4) . . ?
C21 C19 C20 120.9(5) . . ?
C18 C19 C20 119.8(5) . . ?
C19 C20 H27 109.5 . . ?
C19 C20 H28 109.5 . . ?
H27 C20 H28 109.5 . . ?
C19 C20 H29 109.5 . . ?
H27 C20 H29 109.5 . . ?
H28 C20 H29 109.5 . . ?
C19 C21 C22 123.0(5) . . ?
C19 C21 H30 118.5 . . ?
C22 C21 H30 118.5 . . ?
C27 C22 C21 116.0(4) . . ?
C27 C22 C23 121.5(4) . . ?
C21 C22 C23 122.4(4) . . ?
C22 C23 C24 110.3(4) . . ?
C22 C23 C25 112.4(4) . . ?
C24 C23 C25 107.3(4) . . ?
C22 C23 C26 109.9(4) . . ?
C24 C23 C26 109.6(4) . . ?
C25 C23 C26 107.2(4) . . ?
C23 C24 H34 109.5 . . ?
C23 C24 H35 109.5 . . ?
H34 C24 H35 109.5 . . ?
C23 C24 H36 109.5 . . ?
H34 C24 H36 109.5 . . ?
H35 C24 H36 109.5 . . ?
C23 C25 H31 109.5 . . ?
C23 C25 H32 109.5 . . ?
H31 C25 H32 109.5 . . ?
C23 C25 H33 109.5 . . ?
H31 C25 H33 109.5 . . ?
H32 C25 H33 109.5 . . ?
C23 C26 H37 109.5 . . ?
C23 C26 H38 109.5 . . ?
H37 C26 H38 109.5 . . ?
C23 C26 H39 109.5 . . ?
H37 C26 H39 109.5 . . ?
H38 C26 H39 109.5 . . ?
O2 C27 C17 117.8(4) . . ?
O2 C27 C22 120.1(4) . . ?
C17 C27 C22 122.0(4) . . ?

loop_
_geom_bond_atom_site_label_1
_geom_bond_atom_site_label_2
_geom_bond_distance
_geom_bond_site_symmetry_2
_geom_bond_publ_flag
Fe1 O2 1.817(3) . ?
Fe1 O1 1.818(3) . ?
Fe1 N1 2.183(4) . ?
Fe1 Cl1 2.298(2) . ?
Fe1 Cl1 2.4911(18) 2_666 ?
Cl1 Fe1 2.4912(18) 2_666 ?
O1 C1 1.335(5) . ?
O2 C27 1.350(5) . ?
N1 C13 1.484(5) . ?
N1 C16 1.487(5) . ?
N1 C12 1.489(5) . ?
C1 C11 1.390(6) . ?
C1 C2 1.402(5) . ?
C2 C7 1.381(6) . ?
C2 C3 1.534(6) . ?
C3 C4 1.516(7) . ?
C3 C6 1.527(6) . ?
C3 C5 1.529(7) . ?
C4 H1 0.9800 . ?
C4 H2 0.9800 . ?
C4 H3 0.9800 . ?
C5 H4 0.9800 . ?
C5 H5 0.9800 . ?
C5 H6 0.9800 . ?
C6 H7 0.9800 . ?
C6 H8 0.9800 . ?
C6 H9 0.9800 . ?
C7 C8 1.382(6) . ?
C7 H10 0.9500 . ?
C8 C10 1.374(6) . ?
C8 C9 1.498(6) . ?
C9 H11 0.9800 . ?
C9 H12 0.9800 . ?
C9 H13 0.9800 . ?
C10 C11 1.385(6) . ?
C10 H14 0.9500 . ?
C11 C12 1.480(5) . ?
C12 H15 0.9900 . ?
C12 H16 0.9900 . ?
C13 C14 1.516(6) . ?
C13 H17 0.9900 . ?
C13 H18 0.9900 . ?
C14 C15 1.515(8) . ?
C14 H19 0.9900 . ?
C14 H20 0.9900 . ?
C15 H21 0.9800 . ?
C15 H22 0.9800 . ?
C15 H23 0.9800 . ?
C16 C17 1.497(6) . ?
C16 H24 0.9900 . ?
C16 H25 0.9900 . ?
C17 C18 1.393(6) . ?
C17 C27 1.394(6) . ?
C18 C19 1.373(7) . ?
C18 H26 0.9500 . ?
C19 C21 1.371(7) . ?
C19 C20 1.520(6) . ?
C20 H27 0.9800 . ?
C20 H28 0.9800 . ?
C20 H29 0.9800 . ?
C21 C22 1.409(6) . ?
C21 H30 0.9500 . ?
C22 C27 1.396(6) . ?
C22 C23 1.514(7) . ?
C23 C24 1.528(7) . ?
C23 C25 1.531(6) . ?
C23 C26 1.534(6) . ?
C24 H34 0.9800 . ?
C24 H35 0.9800 . ?
C24 H36 0.9800 . ?
C25 H31 0.9800 . ?
C25 H32 0.9800 . ?
C25 H33 0.9800 . ?
C26 H37 0.9800 . ?
C26 H38 0.9800 . ?
C26 H39 0.9800 . ?
